data_7218333
loop_
_publ_author_name
'Liu, Cai-Ming'
'Zhang, Deqing'
'Zhu, Daoben'

_publ_section_title
;
 Hexanuclear [Ni2Ln4] clusters exhibiting enhanced magnetocaloric effect
 and slow magnetic relaxation
;
_journal_name_full 'RSC Adv.'
_journal_paper_doi 10.1039/C4RA07882A
_journal_year 2014
_chemical_formula_sum 'C82 H54 Cl0 F48 Gd4 N12 Ni2 O29'
_chemical_formula_weight 3329.79
_chemical_name_systematic
; 
 ? 
;
_space_group_IT_number 14
_symmetry_cell_setting monoclinic
_symmetry_space_group_name_Hall '-P 2ybc'
_symmetry_space_group_name_H-M 'P 1 21/c 1'
_atom_sites_solution_hydrogens geom
_atom_sites_solution_primary direct
_atom_sites_solution_secondary difmap
_audit_creation_method SHELXL-97
_cell_angle_alpha 90.00
_cell_angle_beta 103.74(3)
_cell_angle_gamma 90.00
_cell_formula_units_Z 4
_cell_length_a 16.176(3)
_cell_length_b 25.626(5)
_cell_length_c 28.494(6)
_cell_measurement_reflns_used 37927
_cell_measurement_temperature 173(2)
_cell_measurement_theta_max 27.4804
_cell_measurement_theta_min 1.4714
_cell_volume 11474(4)
_computing_cell_refinement SMART
_computing_data_collection 'SMART (Bruker, 2000)'
_computing_data_reduction 'SAINT (Bruker, 2000)'
_computing_molecular_graphics 'SHELXL-97 (Sheldrick, 1997)'
_computing_publication_material 'SHELXL-97 (Sheldrick, 1997)'
_computing_structure_refinement 'SHELXL-97 (Sheldrick, 1997)'
_computing_structure_solution 'SHELXS-97 (Sheldrick, 1990)'
_diffrn_ambient_temperature 173(2)
_diffrn_detector_area_resol_mean '15x15 microns'
_diffrn_measured_fraction_theta_full 0.994
_diffrn_measured_fraction_theta_max 0.994
_diffrn_measurement_device_type 'CCD area dtetector'
_diffrn_measurement_method 'phi and omega scans'
_diffrn_radiation_monochromator graphite
_diffrn_radiation_source 'fine-focus sealed tube'
_diffrn_radiation_type MoK\a
_diffrn_radiation_wavelength 0.71073
_diffrn_reflns_av_R_equivalents 0.0519
_diffrn_reflns_av_sigmaI/netI 0.0567
_diffrn_reflns_limit_h_max 19
_diffrn_reflns_limit_h_min -18
_diffrn_reflns_limit_k_max 30
_diffrn_reflns_limit_k_min -30
_diffrn_reflns_limit_l_max 33
_diffrn_reflns_limit_l_min -33
_diffrn_reflns_number 64729
_diffrn_reflns_theta_full 25.02
_diffrn_reflns_theta_max 25.02
_diffrn_reflns_theta_min 1.08
_exptl_absorpt_coefficient_mu 2.753
_exptl_absorpt_correction_T_max 1.0000
_exptl_absorpt_correction_T_min 0.6554
_exptl_absorpt_correction_type multi-scan
_exptl_crystal_colour brown
_exptl_crystal_density_diffrn 1.928
_exptl_crystal_density_method 'not measured'
_exptl_crystal_description block
_exptl_crystal_F_000 6424
_exptl_crystal_preparation 'Magnetic properties'
_exptl_crystal_recrystallization_method 'Re-crystallisation from solvent: methanol'
_exptl_crystal_size_max 0.242
_exptl_crystal_size_mid 0.229
_exptl_crystal_size_min 0.118
_refine_diff_density_max 2.496
_refine_diff_density_min -0.985
_refine_diff_density_rms 0.143
_refine_ls_extinction_method none
_refine_ls_goodness_of_fit_ref 1.156
_refine_ls_hydrogen_treatment constr
_refine_ls_matrix_type full
_refine_ls_number_parameters 1588
_refine_ls_number_reflns 20141
_refine_ls_number_restraints 51
_refine_ls_restrained_S_all 1.160
_refine_ls_R_factor_all 0.0869
_refine_ls_R_factor_gt 0.0741
_refine_ls_shift/su_max 0.003
_refine_ls_shift/su_mean 0.000
_refine_ls_structure_factor_coef Fsqd
_refine_ls_weighting_details 'calc w=1/[\s^2^(Fo^2^)+(0.0445P)^2^+105.1921P] where P=(Fo^2^+2Fc^2^)/3'
_refine_ls_weighting_scheme calc
_refine_ls_wR_factor_gt 0.1514
_refine_ls_wR_factor_ref 0.1583
_reflns_number_gt 17576
_reflns_number_total 20141
_reflns_threshold_expression >2sigma(I)
_cod_data_source_file c4ra07882a2.cif
_cod_data_source_block 1
_cod_depositor_comments
;
The following automatic conversions were performed:

'_symmetry_cell_setting' value 'Monoclinic' changed to 'monoclinic'
according to
/usr/data/users/saulius/crontab/automatic-downloads/rss-feeds/RSC/lib/dictionaries/cif_core.dic
dictionary named 'cif_core.dic' version 2.4.2 from 2011-04-26.

Automatic conversion script
Id: cif_fix_values 2827 2014-09-09 07:05:25Z andrius 
;
_cod_original_sg_symbol_H-M P2(1)/c
_cod_database_code 7218333

loop_
_symmetry_equiv_pos_as_xyz
'x, y, z'
'-x, y+1/2, -z+1/2'
'-x, -y, -z'
'x, -y-1/2, z-1/2'

loop_
_atom_site_label
_atom_site_type_symbol
_atom_site_fract_x
_atom_site_fract_y
_atom_site_fract_z
_atom_site_U_iso_or_equiv
_atom_site_adp_type
_atom_site_occupancy
_atom_site_symmetry_multiplicity
_atom_site_calc_flag
_atom_site_refinement_flags
Gd1 Gd 0.34834(3) 0.249399(17) 1.629622(15) 0.03060(12) Uani 1 1 d .
Gd2 Gd 0.22721(3) 0.376655(18) 1.641726(17) 0.03538(13) Uani 1 1 d .
Gd3 Gd 0.23950(3) 0.124133(18) 1.665453(16) 0.03370(12) Uani 1 1 d .
Gd4 Gd 0.48314(3) 0.22646(2) 1.535812(17) 0.04007(14) Uani 1 1 d .
Ni1 Ni 0.54551(8) 0.34239(5) 1.68974(4) 0.0359(3) Uani 1 1 d .
Ni2 Ni 0.16004(8) 0.23180(5) 1.50784(4) 0.0395(3) Uani 1 1 d .
F1 F 0.3967(15) 0.5667(6) 1.7123(7) 0.273(13) Uani 1 1 d .
F2 F 0.3478(9) 0.5520(6) 1.6423(7) 0.221(10) Uani 1 1 d .
F3 F 0.4563(8) 0.5206(4) 1.6744(6) 0.161(6) Uani 1 1 d .
F4 F 0.2817(11) 0.4800(6) 1.8262(4) 0.197(7) Uani 1 1 d .
F5 F 0.2612(8) 0.4040(5) 1.8225(3) 0.136(4) Uani 1 1 d .
F6 F 0.1621(9) 0.4515(8) 1.7907(4) 0.198(8) Uani 1 1 d .
F7 F 0.1129(10) 0.5527(4) 1.6670(9) 0.243(11) Uani 1 1 d .
F8 F 0.0216(12) 0.5315(5) 1.6075(4) 0.191(8) Uani 1 1 d .
F9 F -0.0012(9) 0.5351(4) 1.6754(4) 0.154(6) Uani 1 1 d .
F10 F 0.0121(5) 0.3305(4) 1.7461(3) 0.098(3) Uani 1 1 d .
F11 F -0.0353(5) 0.2991(3) 1.6767(3) 0.089(3) Uani 1 1 d .
F12 F -0.0928(5) 0.3662(3) 1.6977(3) 0.092(3) Uani 1 1 d .
F13 F 0.3170(6) 0.4611(5) 1.5039(4) 0.139(5) Uani 1 1 d .
F14 F 0.2562(8) 0.5245(4) 1.5284(4) 0.129(4) Uani 1 1 d .
F15 F 0.2009(5) 0.4901(3) 1.4619(3) 0.089(3) Uani 1 1 d .
F16 F -0.0735(5) 0.4114(4) 1.5503(3) 0.109(3) Uani 1 1 d .
F17 F -0.0499(5) 0.3465(4) 1.5107(4) 0.102(3) Uani 1 1 d .
F18 F -0.0597(5) 0.4208(4) 1.4791(3) 0.114(4) Uani 1 1 d .
F19 F 0.2450(12) -0.0753(4) 1.5749(5) 0.200(8) Uani 1 1 d .
F20 F 0.2273(9) -0.0086(5) 1.5373(4) 0.159(5) Uani 1 1 d .
F21 F 0.3454(7) -0.0256(6) 1.5771(4) 0.171(6) Uani 1 1 d .
F22 F 0.1056(11) -0.0760(5) 1.6991(6) 0.194(7) Uani 1 1 d .
F23 F 0.0573(9) -0.0099(6) 1.7158(7) 0.204(8) Uani 1 1 d .
F24 F 0.1635(9) -0.0355(7) 1.7575(4) 0.230(10) Uani 1 1 d .
F25 F 0.0210(6) 0.0644(4) 1.5207(3) 0.116(4) Uani 1 1 d .
F26 F -0.0839(5) 0.0528(4) 1.5521(3) 0.106(3) Uani 1 1 d .
F27 F 0.0205(7) 0.0022(3) 1.5698(4) 0.116(4) Uani 1 1 d .
F28 F -0.0340(10) 0.1914(4) 1.7115(6) 0.201(8) Uani 1 1 d .
F29 F 0.0231(7) 0.1372(7) 1.7575(4) 0.175(7) Uani 1 1 d .
F30 F -0.0842(7) 0.1180(5) 1.7094(4) 0.157(6) Uani 1 1 d .
F31 F 0.3758(6) 0.0396(4) 1.4838(5) 0.136(5) Uani 1 1 d .
F32 F 0.4816(9) 0.0355(5) 1.4518(6) 0.173(6) Uani 1 1 d .
F33 F 0.3901(13) 0.0905(9) 1.4227(7) 0.245(8) Uani 1 1 d U
F34 F 0.7521(8) 0.1326(5) 1.6089(6) 0.191(8) Uani 1 1 d .
F35 F 0.7445(7) 0.0734(6) 1.5609(5) 0.172(6) Uani 1 1 d .
F36 F 0.6785(10) 0.0718(7) 1.6108(7) 0.240(10) Uani 1 1 d .
F37 F 0.6918(12) 0.1740(7) 1.4219(6) 0.218(9) Uani 1 1 d .
F38 F 0.6122(16) 0.1989(16) 1.3755(7) 0.46(3) Uani 1 1 d .
F39 F 0.6759(14) 0.2469(7) 1.4239(8) 0.238(10) Uani 1 1 d .
F40 F 0.3374(15) 0.2819(9) 1.3625(6) 0.265(12) Uani 1 1 d .
F41 F 0.2569(6) 0.2407(6) 1.3797(4) 0.156(6) Uani 1 1 d .
F42 F 0.3248(8) 0.2080(5) 1.3359(3) 0.159(6) Uani 1 1 d .
F43 F 0.5481(9) 0.4181(7) 1.4485(9) 0.278(13) Uani 1 1 d .
F44 F 0.4497(12) 0.4184(6) 1.4749(5) 0.206(8) Uani 1 1 d .
F45 F 0.4520(17) 0.3743(5) 1.4225(5) 0.270(13) Uani 1 1 d .
F46 F 0.7952(6) 0.3042(5) 1.5381(5) 0.142(4) Uani 1 1 d .
F47 F 0.7749(6) 0.3592(6) 1.5847(6) 0.195(8) Uani 1 1 d .
F48 F 0.7804(6) 0.2785(6) 1.6035(4) 0.153(5) Uani 1 1 d .
C1 C 0.3840(14) 0.5308(6) 1.6800(7) 0.090(5) Uani 1 1 d .
C2 C 0.3367(8) 0.4837(5) 1.6926(5) 0.061(3) Uani 1 1 d .
C3 C 0.3087(9) 0.4849(5) 1.7346(5) 0.066(3) Uani 1 1 d .
H3A H 0.3174 0.5148 1.7538 0.079 Uiso 1 1 calc R
C4 C 0.2680(8) 0.4428(5) 1.7486(4) 0.059(3) Uani 1 1 d .
C5 C 0.2411(14) 0.4458(6) 1.7956(5) 0.090(5) Uani 1 1 d .
C6 C 0.0526(13) 0.5211(6) 1.6535(7) 0.091(5) Uani 1 1 d .
C7 C 0.0808(9) 0.4637(4) 1.6581(4) 0.058(3) Uani 1 1 d .
C8 C 0.0295(8) 0.4296(5) 1.6758(4) 0.058(3) Uani 1 1 d .
H8A H -0.0177 0.4432 1.6848 0.069 Uiso 1 1 calc R
C9 C 0.0441(7) 0.3761(4) 1.6809(4) 0.046(2) Uani 1 1 d .
C10 C -0.0199(7) 0.3437(5) 1.7001(4) 0.055(3) Uani 1 1 d .
C11 C 0.2424(9) 0.4792(6) 1.5063(5) 0.068(4) Uani 1 1 d .
C12 C 0.1975(7) 0.4423(4) 1.5342(4) 0.047(3) Uani 1 1 d .
C13 C 0.1099(7) 0.4360(4) 1.5167(4) 0.049(3) Uani 1 1 d .
H13A H 0.0811 0.4538 1.4892 0.059 Uiso 1 1 calc R
C14 C 0.0660(7) 0.4024(4) 1.5408(4) 0.046(3) Uani 1 1 d .
C15 C -0.0293(8) 0.3965(5) 1.5200(5) 0.061(3) Uani 1 1 d .
C16 C 0.2683(11) -0.0271(5) 1.5786(5) 0.071(4) Uani 1 1 d .
C17 C 0.2474(8) 0.0022(4) 1.6201(4) 0.054(3) Uani 1 1 d .
C18 C 0.2005(8) -0.0236(4) 1.6470(4) 0.058(3) Uani 1 1 d .
H18A H 0.1846 -0.0581 1.6397 0.069 Uiso 1 1 calc R
C19 C 0.1763(7) 0.0012(4) 1.6854(4) 0.055(3) Uani 1 1 d .
C20 C 0.1258(10) -0.0304(5) 1.7148(5) 0.069(4) Uani 1 1 d .
C21 C 0.0000(8) 0.0516(5) 1.5609(5) 0.061(3) Uani 1 1 d .
C22 C 0.0440(7) 0.0850(4) 1.6041(4) 0.048(3) Uani 1 1 d .
C23 C 0.0005(7) 0.0991(5) 1.6384(4) 0.055(3) Uani 1 1 d .
H23A H -0.0556 0.0883 1.6348 0.066 Uiso 1 1 calc R
C24 C 0.0388(7) 0.1287(4) 1.6781(4) 0.050(3) Uani 1 1 d .
C25 C -0.0164(10) 0.1439(7) 1.7127(5) 0.075(4) Uani 1 1 d .
C26 C 0.4227(13) 0.0639(6) 1.4628(5) 0.083(5) Uani 1 1 d .
C27 C 0.4753(16) 0.1059(10) 1.4962(9) 0.139(8) Uani 1 1 d U
C28 C 0.5692(15) 0.0920(9) 1.5200(8) 0.139(8) Uani 1 1 d U
H28 H 0.5905 0.0596 1.5144 0.167 Uiso 1 1 calc R
C29 C 0.6283(10) 0.1319(7) 1.5535(6) 0.112(7) Uani 1 1 d .
C30 C 0.7014(8) 0.1023(5) 1.5826(5) 0.065(3) Uani 1 1 d .
C31 C 0.6354(14) 0.2051(11) 1.4163(8) 0.112(4) Uani 1 1 d .
C32 C 0.5579(12) 0.2198(8) 1.4336(7) 0.112(4) Uani 1 1 d DU
C33 C 0.4778(12) 0.2281(10) 1.4010(8) 0.157(9) Uani 1 1 d DU
H33 H 0.4769 0.2351 1.3688 0.189 Uiso 1 1 calc R
C34 C 0.3990(13) 0.2261(8) 1.4147(8) 0.129(7) Uani 1 1 d DU
C35 C 0.3257(9) 0.2336(7) 1.3734(4) 0.072(4) Uani 1 1 d .
C36 C 0.4971(11) 0.3884(6) 1.4605(7) 0.079(4) Uani 1 1 d .
C37 C 0.5330(8) 0.3459(4) 1.4954(4) 0.054(3) Uani 1 1 d .
C38 C 0.6195(8) 0.3473(5) 1.5175(5) 0.069(4) Uani 1 1 d .
H38A H 0.6526 0.3750 1.5114 0.082 Uiso 1 1 calc R
C39 C 0.6570(8) 0.3074(5) 1.5488(5) 0.059(3) Uani 1 1 d .
C40 C 0.7526(9) 0.3132(7) 1.5713(7) 0.082(4) Uani 1 1 d .
C41 C 0.7177(7) 0.3247(5) 1.7673(4) 0.056(3) Uani 1 1 d .
H41A H 0.7040 0.3539 1.7834 0.067 Uiso 1 1 calc R
C42 C 0.7924(9) 0.2994(6) 1.7868(5) 0.080(4) Uani 1 1 d .
H42A H 0.8282 0.3106 1.8156 0.096 Uiso 1 1 calc R
C43 C 0.8129(8) 0.2569(6) 1.7626(6) 0.089(5) Uani 1 1 d .
H43A H 0.8643 0.2397 1.7742 0.106 Uiso 1 1 calc R
C44 C 0.7572(8) 0.2398(5) 1.7213(5) 0.072(4) Uani 1 1 d .
H44A H 0.7693 0.2102 1.7052 0.086 Uiso 1 1 calc R
C45 C 0.6824(7) 0.2677(5) 1.7040(4) 0.050(3) Uani 1 1 d .
C46 C 0.6193(6) 0.2508(4) 1.6603(4) 0.043(2) Uani 1 1 d .
H46A H 0.6262 0.2209 1.6431 0.051 Uiso 1 1 calc R
C47 C 0.6756(7) 0.4157(4) 1.6580(4) 0.052(3) Uani 1 1 d .
H47A H 0.7178 0.3989 1.6809 0.062 Uiso 1 1 calc R
C48 C 0.6980(8) 0.4570(5) 1.6319(5) 0.061(3) Uani 1 1 d .
H48A H 0.7543 0.4680 1.6375 0.073 Uiso 1 1 calc R
C49 C 0.6359(8) 0.4812(5) 1.5980(4) 0.061(3) Uani 1 1 d .
H49A H 0.6498 0.5090 1.5804 0.073 Uiso 1 1 calc R
C50 C 0.5527(8) 0.4645(4) 1.5898(4) 0.055(3) Uani 1 1 d .
H50A H 0.5101 0.4804 1.5665 0.066 Uiso 1 1 calc R
C51 C 0.5337(7) 0.4228(4) 1.6177(4) 0.042(2) Uani 1 1 d .
C52 C 0.4486(6) 0.4013(4) 1.6111(4) 0.041(2) Uani 1 1 d .
H52A H 0.4033 0.4134 1.5870 0.050 Uiso 1 1 calc R
C53 C 0.5672(7) 0.4409(4) 1.7561(4) 0.050(3) Uani 1 1 d .
H53A H 0.5984 0.4560 1.7361 0.060 Uiso 1 1 calc R
C54 C 0.5546(8) 0.4691(5) 1.7958(5) 0.065(3) Uani 1 1 d .
H54A H 0.5778 0.5023 1.8024 0.078 Uiso 1 1 calc R
C55 C 0.5081(8) 0.4475(5) 1.8249(4) 0.064(3) Uani 1 1 d .
H55A H 0.4998 0.4658 1.8516 0.077 Uiso 1 1 calc R
C56 C 0.4736(8) 0.3989(4) 1.8148(4) 0.055(3) Uani 1 1 d .
H56A H 0.4411 0.3839 1.8342 0.066 Uiso 1 1 calc R
C57 C 0.4882(7) 0.3718(4) 1.7744(3) 0.043(2) Uani 1 1 d .
C58 C 0.4537(7) 0.3198(4) 1.7615(3) 0.042(2) Uani 1 1 d .
H58A H 0.4199 0.3027 1.7789 0.050 Uiso 1 1 calc R
C59 C 0.0536(7) 0.3051(5) 1.4277(4) 0.059(3) Uani 1 1 d .
H59A H 0.0050 0.2873 1.4308 0.071 Uiso 1 1 calc R
C60 C 0.0466(10) 0.3428(6) 1.3926(5) 0.077(4) Uani 1 1 d .
H60A H -0.0060 0.3499 1.3720 0.093 Uiso 1 1 calc R
C61 C 0.1183(10) 0.3701(6) 1.3882(5) 0.079(4) Uani 1 1 d .
H61A H 0.1144 0.3954 1.3644 0.095 Uiso 1 1 calc R
C62 C 0.1951(8) 0.3593(5) 1.4193(4) 0.065(4) Uani 1 1 d .
H62A H 0.2437 0.3775 1.4171 0.078 Uiso 1 1 calc R
C63 C 0.1994(7) 0.3212(4) 1.4538(4) 0.047(3) Uani 1 1 d .
C64 C 0.2785(7) 0.3066(4) 1.4874(3) 0.042(2) Uani 1 1 d .
H64A H 0.3280 0.3260 1.4901 0.050 Uiso 1 1 calc R
C65 C -0.0254(7) 0.1848(5) 1.4817(5) 0.067(4) Uani 1 1 d .
H65A H -0.0143 0.1719 1.4533 0.080 Uiso 1 1 calc R
C66 C -0.1033(8) 0.1748(6) 1.4917(6) 0.087(5) Uani 1 1 d .
H66A H -0.1436 0.1551 1.4703 0.105 Uiso 1 1 calc R
C67 C -0.1213(8) 0.1937(6) 1.5330(6) 0.082(5) Uani 1 1 d .
H67A H -0.1740 0.1875 1.5397 0.099 Uiso 1 1 calc R
C68 C -0.0596(7) 0.2222(5) 1.5647(5) 0.059(3) Uani 1 1 d .
H68A H -0.0696 0.2347 1.5935 0.071 Uiso 1 1 calc R
C69 C 0.0173(7) 0.2318(4) 1.5529(4) 0.046(2) Uani 1 1 d .
C70 C 0.0846(6) 0.2625(4) 1.5843(4) 0.040(2) Uani 1 1 d .
H70A H 0.0786 0.2765 1.6134 0.047 Uiso 1 1 calc R
C71 C 0.1219(7) 0.1739(5) 1.4077(4) 0.058(3) Uani 1 1 d .
H71A H 0.1041 0.2059 1.3935 0.070 Uiso 1 1 calc R
C72 C 0.1104(9) 0.1305(6) 1.3789(4) 0.070(4) Uani 1 1 d .
H72A H 0.0862 0.1330 1.3459 0.083 Uiso 1 1 calc R
C73 C 0.1354(9) 0.0834(6) 1.4001(4) 0.069(4) Uani 1 1 d .
H73A H 0.1263 0.0529 1.3819 0.083 Uiso 1 1 calc R
C74 C 0.1744(8) 0.0817(5) 1.4490(4) 0.057(3) Uani 1 1 d .
H74A H 0.1943 0.0502 1.4638 0.069 Uiso 1 1 calc R
C75 C 0.1832(7) 0.1270(5) 1.4752(4) 0.049(3) Uani 1 1 d .
C76 C 0.2203(6) 0.1278(4) 1.5276(3) 0.040(2) Uani 1 1 d .
H76A H 0.2464 0.0985 1.5440 0.048 Uiso 1 1 calc R
C77 C 0.2444(6) 0.2559(4) 1.7044(3) 0.037(2) Uani 1 1 d .
C78 C 0.1909(7) 0.2544(4) 1.7403(3) 0.045(2) Uani 1 1 d .
H78A H 0.1954 0.2872 1.7571 0.067 Uiso 1 1 calc R
H78B H 0.2103 0.2269 1.7631 0.067 Uiso 1 1 calc R
H78C H 0.1327 0.2483 1.7240 0.067 Uiso 1 1 calc R
C79 C 0.4284(7) 0.1389(5) 1.6377(5) 0.058(3) Uani 1 1 d .
C80 C 0.4823(11) 0.0906(5) 1.6350(7) 0.105(7) Uani 1 1 d .
H80A H 0.5217 0.0981 1.6154 0.157 Uiso 1 1 calc R
H80B H 0.4460 0.0623 1.6209 0.157 Uiso 1 1 calc R
H80C H 0.5132 0.0811 1.6669 0.157 Uiso 1 1 calc R
C81 C 0.2838(12) 0.1022(6) 1.7917(4) 0.107(6) Uani 1 1 d .
H81A H 0.3268 0.1122 1.8197 0.160 Uiso 1 1 calc R
H81B H 0.2804 0.0649 1.7898 0.160 Uiso 1 1 calc R
H81C H 0.2299 0.1162 1.7941 0.160 Uiso 1 1 calc R
C82 C 0.5124(8) 0.3279(7) 1.2988(7) 0.131(8) Uani 1 1 d D
H82A H 0.5055 0.3633 1.2869 0.196 Uiso 1 1 d R
H82C H 0.5069 0.3336 1.3311 0.196 Uiso 1 1 d R
H82B H 0.5540 0.3158 1.2824 0.196 Uiso 1 1 d R
N1 N 0.6632(5) 0.3099(3) 1.7263(3) 0.043(2) Uani 1 1 d .
N2 N 0.5542(5) 0.2806(3) 1.6480(3) 0.0357(18) Uani 1 1 d .
N3 N 0.5960(5) 0.3997(3) 1.6511(3) 0.0398(19) Uani 1 1 d .
N4 N 0.4392(5) 0.3657(3) 1.6396(3) 0.0325(17) Uani 1 1 d .
N5 N 0.5355(5) 0.3932(3) 1.7460(3) 0.0416(19) Uani 1 1 d .
N6 N 0.4730(5) 0.2988(3) 1.7241(3) 0.0340(17) Uani 1 1 d .
N7 N 0.1300(6) 0.2932(4) 1.4581(3) 0.048(2) Uani 1 1 d .
N8 N 0.2766(5) 0.2660(3) 1.5131(3) 0.0398(19) Uani 1 1 d .
N9 N 0.0354(5) 0.2129(4) 1.5123(3) 0.048(2) Uani 1 1 d .
N10 N 0.1522(5) 0.2689(3) 1.5691(3) 0.0365(18) Uani 1 1 d .
N11 N 0.1574(5) 0.1731(4) 1.4553(3) 0.048(2) Uani 1 1 d .
N12 N 0.2146(5) 0.1710(3) 1.5494(3) 0.0349(18) Uani 1 1 d .
O1 O 0.4897(4) 0.2673(3) 1.6102(2) 0.0401(16) Uani 1 1 d .
O1W O -0.1705(14) 0.1977(9) 0.8902(8) 0.247(10) Uani 1 1 d U
H1WA H -0.1413 0.2245 0.8869 0.296 Uiso 1 1 d R
H1WB H -0.1606 0.2032 0.9205 0.296 Uiso 1 1 d R
O2 O 0.3612(4) 0.3429(2) 1.6332(2) 0.0341(14) Uani 1 1 d .
O3 O 0.4403(4) 0.2526(2) 1.7078(2) 0.0363(15) Uani 1 1 d .
O4 O 0.3487(4) 0.2520(3) 1.5459(2) 0.0399(16) Uani 1 1 d .
O5 O 0.2178(4) 0.2959(2) 1.5975(2) 0.0388(15) Uani 1 1 d .
O6 O 0.2483(4) 0.1746(2) 1.5977(2) 0.0370(15) Uani 1 1 d .
O7 O 0.3273(5) 0.4476(3) 1.6624(3) 0.0516(19) Uani 1 1 d .
O8 O 0.2506(5) 0.4004(3) 1.7274(3) 0.0531(19) Uani 1 1 d .
O9 O 0.1479(5) 0.4547(3) 1.6458(3) 0.0503(18) Uani 1 1 d .
O10 O 0.1049(4) 0.3510(3) 1.6722(2) 0.0420(16) Uani 1 1 d .
O11 O 0.2455(4) 0.4211(3) 1.5701(3) 0.0467(17) Uani 1 1 d .
O12 O 0.0940(4) 0.3768(3) 1.5777(2) 0.0453(17) Uani 1 1 d .
O13 O 0.2779(5) 0.0472(3) 1.6255(3) 0.0497(18) Uani 1 1 d .
O14 O 0.1908(5) 0.0470(3) 1.6998(3) 0.0498(18) Uani 1 1 d .
O15 O 0.1194(4) 0.0964(3) 1.6040(2) 0.0441(16) Uani 1 1 d .
O16 O 0.1125(4) 0.1470(3) 1.6893(2) 0.0439(16) Uani 1 1 d .
O17 O 0.4344(5) 0.1416(3) 1.5079(3) 0.0519(19) Uani 1 1 d .
O18 O 0.5921(4) 0.1637(3) 1.5698(3) 0.0451(17) Uani 1 1 d .
O19 O 0.5649(6) 0.2119(3) 1.4763(3) 0.065(2) Uani 1 1 d U
O20 O 0.3887(5) 0.2302(3) 1.4558(2) 0.0514(18) Uani 1 1 d .
O21 O 0.4793(5) 0.3136(3) 1.5019(3) 0.0521(19) Uani 1 1 d .
O22 O 0.6231(5) 0.2681(3) 1.5609(3) 0.0517(18) Uani 1 1 d .
O23 O 0.2613(4) 0.2137(2) 1.6851(2) 0.0364(15) Uani 1 1 d .
O24 O 0.2714(4) 0.2985(2) 1.6926(2) 0.0364(15) Uani 1 1 d .
O25 O 0.3842(5) 0.1394(4) 1.6683(3) 0.071(3) Uani 1 1 d .
O26 O 0.4277(5) 0.1761(3) 1.6085(3) 0.061(2) Uani 1 1 d .
O27 O 0.3049(5) 0.1220(3) 1.7499(2) 0.059(2) Uani 1 1 d .
H27A H 0.3540 0.1236 1.7442 0.071 Uiso 1 1 d R
O28 O 0.4273(5) 0.3105(3) 1.2781(3) 0.059(2) Uani 1 1 d D
H28A H 0.3825 0.3081 1.2885 0.071 Uiso 1 1 d R

loop_
_atom_site_aniso_label
_atom_site_aniso_U_11
_atom_site_aniso_U_22
_atom_site_aniso_U_33
_atom_site_aniso_U_23
_atom_site_aniso_U_13
_atom_site_aniso_U_12
Gd1 0.0326(2) 0.0298(2) 0.0294(2) 0.00122(18) 0.00735(18) -0.00280(19)
Gd2 0.0395(3) 0.0316(3) 0.0367(2) 0.00361(19) 0.0125(2) 0.0016(2)
Gd3 0.0360(3) 0.0334(3) 0.0334(2) 0.00122(19) 0.01150(19) -0.0028(2)
Gd4 0.0401(3) 0.0420(3) 0.0362(3) -0.0018(2) 0.0053(2) 0.0079(2)
Ni1 0.0377(7) 0.0332(7) 0.0354(6) 0.0005(5) 0.0059(5) -0.0051(5)
Ni2 0.0355(7) 0.0506(8) 0.0308(6) -0.0007(5) 0.0046(5) -0.0019(6)
F1 0.48(3) 0.132(11) 0.29(2) -0.130(13) 0.25(2) -0.209(16)
F2 0.169(13) 0.152(12) 0.30(2) 0.165(15) -0.030(13) -0.064(10)
F3 0.115(9) 0.100(8) 0.291(18) 0.043(10) 0.095(11) -0.034(7)
F4 0.32(2) 0.202(14) 0.096(8) -0.088(9) 0.100(11) -0.111(14)
F5 0.179(11) 0.169(11) 0.069(6) 0.025(7) 0.047(7) 0.022(9)
F6 0.133(10) 0.41(3) 0.068(7) 0.024(10) 0.049(7) 0.108(13)
F7 0.153(13) 0.050(7) 0.52(4) -0.034(12) 0.074(17) 0.029(8)
F8 0.35(2) 0.124(10) 0.105(9) 0.055(8) 0.067(11) 0.135(13)
F9 0.245(15) 0.100(8) 0.157(10) 0.044(7) 0.125(10) 0.105(9)
F10 0.085(6) 0.152(9) 0.062(5) 0.026(5) 0.026(4) -0.026(6)
F11 0.078(5) 0.081(6) 0.128(7) -0.021(5) 0.061(5) -0.020(4)
F12 0.061(5) 0.101(6) 0.130(7) 0.002(5) 0.053(5) 0.012(5)
F13 0.075(6) 0.203(11) 0.162(9) 0.130(9) 0.074(6) 0.057(7)
F14 0.170(11) 0.102(8) 0.129(9) 0.023(7) 0.063(8) -0.053(8)
F15 0.081(5) 0.113(7) 0.076(5) 0.048(5) 0.023(4) -0.003(5)
F16 0.049(5) 0.178(10) 0.105(7) -0.017(7) 0.027(5) 0.015(5)
F17 0.057(5) 0.096(7) 0.140(8) 0.004(6) -0.003(5) -0.005(5)
F18 0.056(5) 0.164(9) 0.107(7) 0.078(7) -0.009(4) 0.002(5)
F19 0.37(2) 0.064(7) 0.229(15) -0.067(8) 0.209(16) -0.050(10)
F20 0.241(15) 0.158(11) 0.067(6) -0.026(7) 0.014(8) 0.063(10)
F21 0.096(8) 0.270(17) 0.157(11) -0.132(11) 0.051(7) 0.012(9)
F22 0.309(19) 0.092(8) 0.237(16) -0.024(9) 0.179(15) -0.100(11)
F23 0.141(11) 0.172(13) 0.35(2) 0.156(14) 0.165(14) 0.041(10)
F24 0.201(14) 0.34(2) 0.108(9) 0.128(12) -0.036(9) -0.177(15)
F25 0.125(8) 0.159(9) 0.066(5) -0.036(6) 0.026(5) -0.074(7)
F26 0.051(5) 0.146(9) 0.110(7) -0.046(6) -0.002(4) -0.022(5)
F27 0.135(8) 0.062(5) 0.123(8) -0.029(5) -0.028(6) -0.003(5)
F28 0.277(18) 0.088(8) 0.33(2) 0.026(10) 0.261(17) 0.056(9)
F29 0.097(8) 0.36(2) 0.085(7) -0.033(10) 0.054(6) 0.019(10)
F30 0.109(8) 0.224(13) 0.174(11) -0.094(10) 0.102(8) -0.088(9)
F31 0.090(7) 0.059(6) 0.276(15) -0.010(7) 0.074(9) -0.019(5)
F32 0.139(11) 0.124(10) 0.285(18) 0.072(11) 0.106(12) 0.017(9)
F33 0.231(11) 0.283(12) 0.214(11) 0.015(9) 0.041(9) -0.003(9)
F34 0.114(9) 0.125(10) 0.258(16) -0.060(10) -0.106(10) 0.043(8)
F35 0.105(8) 0.213(14) 0.188(12) -0.042(10) 0.016(8) 0.107(9)
F36 0.206(15) 0.227(16) 0.34(2) 0.215(17) 0.158(16) 0.096(13)
F37 0.252(19) 0.232(18) 0.196(16) 0.100(14) 0.109(15) 0.140(16)
F38 0.32(3) 0.83(7) 0.143(15) -0.24(3) -0.096(17) 0.26(4)
F39 0.32(2) 0.166(14) 0.32(2) -0.035(15) 0.25(2) -0.026(15)
F40 0.34(3) 0.30(2) 0.137(13) 0.045(14) 0.017(14) -0.17(2)
F41 0.064(6) 0.315(18) 0.091(7) -0.028(9) 0.022(5) 0.035(8)
F42 0.174(11) 0.225(14) 0.057(6) -0.051(7) -0.012(6) 0.106(10)
F43 0.123(11) 0.238(18) 0.49(3) 0.29(2) 0.111(15) 0.048(11)
F44 0.29(2) 0.186(13) 0.162(12) 0.095(11) 0.102(13) 0.182(15)
F45 0.54(4) 0.092(9) 0.098(9) 0.047(8) -0.072(15) -0.034(15)
F46 0.057(6) 0.197(12) 0.184(12) -0.002(9) 0.050(7) 0.010(7)
F47 0.064(7) 0.157(12) 0.33(2) -0.123(13) -0.022(9) -0.006(7)
F48 0.048(5) 0.261(16) 0.138(10) 0.075(10) -0.005(6) -0.027(7)
C1 0.127(16) 0.049(9) 0.103(12) 0.003(9) 0.045(11) -0.015(10)
C2 0.071(9) 0.050(7) 0.063(8) -0.004(6) 0.021(6) -0.008(6)
C3 0.095(10) 0.039(7) 0.069(8) -0.010(6) 0.029(7) -0.011(7)
C4 0.084(9) 0.045(7) 0.048(6) -0.001(5) 0.016(6) 0.005(6)
C5 0.159(18) 0.062(9) 0.057(9) -0.018(7) 0.043(10) -0.018(10)
C6 0.111(14) 0.059(10) 0.118(14) 0.021(9) 0.060(11) 0.042(10)
C7 0.082(9) 0.046(7) 0.049(6) 0.010(5) 0.021(6) 0.031(6)
C8 0.058(7) 0.059(8) 0.060(7) 0.008(6) 0.022(6) 0.027(6)
C9 0.043(6) 0.053(7) 0.044(6) 0.003(5) 0.018(5) 0.005(5)
C10 0.044(7) 0.064(8) 0.065(8) -0.004(6) 0.027(6) 0.001(6)
C11 0.063(8) 0.078(10) 0.068(8) 0.044(8) 0.023(7) 0.016(7)
C12 0.050(7) 0.048(6) 0.047(6) 0.015(5) 0.021(5) 0.017(5)
C13 0.047(6) 0.055(7) 0.048(6) 0.026(5) 0.015(5) 0.013(5)
C14 0.038(6) 0.043(6) 0.055(6) 0.000(5) 0.005(5) 0.011(5)
C15 0.048(7) 0.067(8) 0.065(8) 0.012(6) 0.006(6) -0.001(6)
C16 0.106(12) 0.042(7) 0.068(9) 0.002(6) 0.027(8) 0.025(7)
C17 0.056(7) 0.040(6) 0.063(7) -0.003(5) 0.010(6) 0.008(6)
C18 0.077(9) 0.034(6) 0.064(7) 0.007(5) 0.021(6) -0.001(6)
C19 0.058(7) 0.041(7) 0.061(7) 0.021(5) 0.006(6) -0.003(6)
C20 0.074(10) 0.051(8) 0.083(10) 0.033(7) 0.019(8) -0.013(7)
C21 0.051(7) 0.063(8) 0.064(8) -0.011(6) 0.001(6) -0.012(6)
C22 0.045(6) 0.047(6) 0.051(6) -0.001(5) 0.008(5) -0.015(5)
C23 0.042(6) 0.063(8) 0.061(7) -0.010(6) 0.012(5) -0.012(6)
C24 0.040(6) 0.050(7) 0.068(7) 0.000(5) 0.028(5) -0.001(5)
C25 0.076(10) 0.090(11) 0.073(10) -0.012(8) 0.044(8) -0.009(9)
C26 0.113(14) 0.057(9) 0.065(9) 0.003(7) -0.007(9) 0.014(10)
C27 0.139(11) 0.148(11) 0.134(11) 0.001(9) 0.041(9) -0.023(9)
C28 0.141(11) 0.139(11) 0.140(11) 0.001(9) 0.038(9) 0.011(9)
C29 0.087(11) 0.123(14) 0.095(11) -0.052(10) -0.044(9) 0.073(11)
C30 0.048(7) 0.059(8) 0.089(10) 0.011(7) 0.019(7) 0.012(7)
C31 0.098(8) 0.127(8) 0.116(8) -0.027(7) 0.036(6) 0.004(7)
C32 0.098(8) 0.127(8) 0.116(8) -0.027(7) 0.036(6) 0.004(7)
C33 0.151(12) 0.161(12) 0.156(12) -0.003(9) 0.029(9) 0.000(9)
C34 0.124(10) 0.141(10) 0.117(10) -0.034(8) 0.019(8) 0.051(8)
C35 0.067(9) 0.122(13) 0.028(6) 0.004(7) 0.015(6) 0.007(9)
C36 0.085(11) 0.058(9) 0.105(13) 0.027(8) 0.041(10) 0.001(8)
C37 0.059(7) 0.039(6) 0.067(7) 0.001(5) 0.024(6) 0.004(6)
C38 0.051(8) 0.065(8) 0.094(10) 0.002(7) 0.027(7) -0.004(7)
C39 0.049(7) 0.058(8) 0.075(8) -0.017(6) 0.025(6) 0.003(6)
C40 0.052(9) 0.090(12) 0.101(12) -0.016(10) 0.015(8) -0.005(8)
C41 0.054(7) 0.059(7) 0.049(6) 0.001(5) -0.001(5) -0.003(6)
C42 0.070(9) 0.085(10) 0.065(8) -0.015(8) -0.026(7) 0.006(8)
C43 0.044(8) 0.106(12) 0.094(11) 0.004(9) -0.026(7) 0.031(8)
C44 0.050(7) 0.077(9) 0.075(9) -0.009(7) -0.010(6) 0.029(7)
C45 0.040(6) 0.061(7) 0.048(6) 0.001(5) 0.007(5) -0.004(5)
C46 0.043(6) 0.044(6) 0.045(6) -0.001(5) 0.016(5) 0.004(5)
C47 0.042(6) 0.057(7) 0.056(7) 0.003(5) 0.012(5) -0.015(5)
C48 0.049(7) 0.058(8) 0.075(8) 0.010(6) 0.013(6) -0.015(6)
C49 0.067(8) 0.052(7) 0.067(8) 0.014(6) 0.024(6) -0.020(6)
C50 0.064(8) 0.044(6) 0.060(7) 0.014(5) 0.023(6) -0.009(6)
C51 0.044(6) 0.032(5) 0.050(6) 0.005(4) 0.010(5) 0.000(5)
C52 0.035(5) 0.042(6) 0.049(6) 0.005(5) 0.014(4) -0.008(5)
C53 0.055(7) 0.045(6) 0.051(6) -0.009(5) 0.011(5) -0.009(5)
C54 0.073(9) 0.048(7) 0.073(8) -0.023(6) 0.016(7) -0.020(6)
C55 0.078(9) 0.065(8) 0.053(7) -0.020(6) 0.023(6) -0.016(7)
C56 0.081(9) 0.048(7) 0.039(6) -0.006(5) 0.022(6) -0.005(6)
C57 0.046(6) 0.041(6) 0.039(5) -0.006(4) 0.005(4) -0.005(5)
C58 0.049(6) 0.041(6) 0.037(5) 0.003(4) 0.014(4) -0.009(5)
C59 0.043(7) 0.073(8) 0.052(7) -0.006(6) -0.008(5) 0.009(6)
C60 0.070(9) 0.082(10) 0.069(9) 0.013(7) -0.006(7) 0.038(8)
C61 0.082(10) 0.079(10) 0.074(9) 0.036(8) 0.014(8) 0.038(9)
C62 0.067(8) 0.069(8) 0.064(8) 0.035(6) 0.022(6) 0.032(7)
C63 0.042(6) 0.052(7) 0.048(6) 0.005(5) 0.013(5) 0.014(5)
C64 0.045(6) 0.046(6) 0.038(5) 0.009(4) 0.018(4) 0.004(5)
C65 0.035(6) 0.071(9) 0.088(9) -0.026(7) 0.004(6) -0.001(6)
C66 0.031(7) 0.094(11) 0.129(14) -0.037(10) 0.005(7) -0.017(7)
C67 0.039(7) 0.086(10) 0.127(13) -0.033(9) 0.029(8) -0.013(7)
C68 0.042(7) 0.057(7) 0.086(9) -0.011(6) 0.028(6) -0.009(6)
C69 0.041(6) 0.040(6) 0.057(7) -0.001(5) 0.012(5) 0.001(5)
C70 0.043(6) 0.034(5) 0.043(5) 0.002(4) 0.014(5) 0.001(4)
C71 0.060(7) 0.077(9) 0.031(5) -0.004(5) 0.001(5) 0.002(6)
C72 0.079(9) 0.089(10) 0.037(6) -0.013(6) 0.005(6) -0.012(8)
C73 0.091(10) 0.074(9) 0.046(7) -0.028(6) 0.023(7) -0.018(8)
C74 0.071(8) 0.055(7) 0.049(7) -0.013(5) 0.022(6) -0.011(6)
C75 0.051(7) 0.066(8) 0.032(5) -0.003(5) 0.013(5) -0.010(6)
C76 0.045(6) 0.034(5) 0.044(5) -0.001(4) 0.015(4) -0.005(5)
C77 0.040(5) 0.042(6) 0.025(4) -0.002(4) 0.001(4) -0.003(5)
C78 0.059(7) 0.043(6) 0.036(5) 0.005(4) 0.020(5) 0.001(5)
C79 0.041(7) 0.067(8) 0.068(8) -0.006(6) 0.021(6) -0.005(6)
C80 0.120(14) 0.045(8) 0.188(18) 0.030(9) 0.113(14) 0.026(8)
C81 0.172(18) 0.104(12) 0.038(7) 0.000(7) 0.015(9) -0.067(12)
C82 0.117(16) 0.114(15) 0.147(18) -0.069(14) 0.003(13) -0.018(12)
N1 0.040(5) 0.044(5) 0.042(5) -0.002(4) 0.002(4) -0.005(4)
N2 0.028(4) 0.046(5) 0.031(4) -0.004(3) 0.002(3) -0.007(4)
N3 0.038(5) 0.035(4) 0.048(5) 0.004(4) 0.014(4) -0.004(4)
N4 0.034(4) 0.027(4) 0.039(4) 0.002(3) 0.014(3) -0.001(3)
N5 0.042(5) 0.037(5) 0.044(5) -0.006(4) 0.007(4) -0.004(4)
N6 0.038(4) 0.031(4) 0.028(4) 0.004(3) -0.003(3) 0.002(3)
N7 0.044(5) 0.066(6) 0.032(4) -0.002(4) 0.004(4) 0.010(5)
N8 0.034(4) 0.057(5) 0.026(4) 0.009(4) 0.002(3) 0.002(4)
N9 0.035(5) 0.052(6) 0.055(5) -0.003(4) 0.005(4) -0.005(4)
N10 0.034(4) 0.037(4) 0.038(4) 0.002(3) 0.007(3) -0.011(4)
N11 0.042(5) 0.065(6) 0.035(4) -0.004(4) 0.006(4) -0.002(5)
N12 0.030(4) 0.045(5) 0.031(4) 0.001(3) 0.009(3) -0.010(4)
O1 0.030(3) 0.050(4) 0.041(4) -0.004(3) 0.009(3) -0.002(3)
O1W 0.236(12) 0.263(13) 0.230(13) -0.010(9) 0.031(9) 0.058(9)
O2 0.028(3) 0.029(3) 0.046(4) 0.004(3) 0.009(3) -0.002(3)
O3 0.040(4) 0.031(3) 0.036(3) -0.001(3) 0.004(3) -0.011(3)
O4 0.034(4) 0.052(4) 0.032(3) 0.008(3) 0.005(3) 0.000(3)
O5 0.038(4) 0.038(4) 0.036(3) -0.001(3) -0.001(3) -0.003(3)
O6 0.042(4) 0.042(4) 0.026(3) 0.001(3) 0.007(3) -0.013(3)
O7 0.053(5) 0.042(4) 0.064(5) -0.008(4) 0.022(4) -0.011(4)
O8 0.074(5) 0.039(4) 0.047(4) -0.005(3) 0.018(4) -0.007(4)
O9 0.052(5) 0.044(4) 0.060(5) 0.010(3) 0.023(4) 0.012(4)
O10 0.040(4) 0.048(4) 0.041(4) 0.007(3) 0.016(3) 0.003(3)
O11 0.046(4) 0.046(4) 0.052(4) 0.017(3) 0.019(3) 0.000(3)
O12 0.047(4) 0.047(4) 0.041(4) 0.007(3) 0.009(3) 0.002(3)
O13 0.054(5) 0.049(5) 0.052(4) -0.003(3) 0.023(4) 0.005(4)
O14 0.058(5) 0.041(4) 0.055(4) 0.009(3) 0.021(4) -0.005(4)
O15 0.042(4) 0.046(4) 0.044(4) -0.003(3) 0.008(3) -0.012(3)
O16 0.036(4) 0.047(4) 0.053(4) -0.006(3) 0.019(3) -0.004(3)
O17 0.065(5) 0.041(4) 0.050(4) -0.007(3) 0.015(4) 0.008(4)
O18 0.040(4) 0.044(4) 0.053(4) 0.001(3) 0.015(3) 0.008(3)
O19 0.086(5) 0.072(5) 0.035(4) 0.008(4) 0.011(4) -0.007(4)
O20 0.057(5) 0.059(5) 0.037(4) 0.006(3) 0.008(3) 0.007(4)
O21 0.044(4) 0.053(5) 0.062(5) 0.017(4) 0.019(4) 0.004(4)
O22 0.039(4) 0.060(5) 0.055(5) 0.000(4) 0.009(3) 0.000(4)
O23 0.042(4) 0.029(3) 0.040(4) -0.004(3) 0.013(3) -0.009(3)
O24 0.045(4) 0.029(3) 0.035(3) 0.004(3) 0.007(3) 0.000(3)
O25 0.035(4) 0.126(8) 0.051(5) -0.025(5) 0.010(4) -0.003(5)
O26 0.048(5) 0.042(5) 0.098(7) -0.005(4) 0.027(4) -0.001(4)
O27 0.070(5) 0.066(5) 0.038(4) 0.013(4) 0.008(4) -0.012(4)
O28 0.072(6) 0.060(5) 0.045(4) -0.005(4) 0.010(4) 0.010(4)

loop_
_atom_type_symbol
_atom_type_description
_atom_type_scat_dispersion_real
_atom_type_scat_dispersion_imag
_atom_type_scat_source
C C 0.0033 0.0016 'International Tables Vol C Tables 4.2.6.8 and 6.1.1.4'
H H 0.0000 0.0000 'International Tables Vol C Tables 4.2.6.8 and 6.1.1.4'
N N 0.0061 0.0033 'International Tables Vol C Tables 4.2.6.8 and 6.1.1.4'
O O 0.0106 0.0060 'International Tables Vol C Tables 4.2.6.8 and 6.1.1.4'
F F 0.0171 0.0103 'International Tables Vol C Tables 4.2.6.8 and 6.1.1.4'
Cl Cl 0.1484 0.1585 'International Tables Vol C Tables 4.2.6.8 and 6.1.1.4'
Ni Ni 0.3393 1.1124 'International Tables Vol C Tables 4.2.6.8 and 6.1.1.4'
Gd Gd -0.1653 3.9035 'International Tables Vol C Tables 4.2.6.8 and 6.1.1.4'

loop_
_geom_angle_atom_site_label_1
_geom_angle_atom_site_label_2
_geom_angle_atom_site_label_3
_geom_angle
O3 Gd1 O4 142.1(2)
O3 Gd1 O2 84.1(2)
O4 Gd1 O2 89.6(2)
O3 Gd1 O5 129.7(2)
O4 Gd1 O5 79.4(2)
O2 Gd1 O5 65.3(2)
O3 Gd1 O26 90.5(3)
O4 Gd1 O26 69.3(3)
O2 Gd1 O26 137.3(2)
O5 Gd1 O26 139.1(3)
O3 Gd1 O1 78.4(2)
O4 Gd1 O1 63.8(2)
O2 Gd1 O1 75.7(2)
O5 Gd1 O1 125.9(2)
O26 Gd1 O1 61.7(2)
O3 Gd1 O23 75.1(2)
O4 Gd1 O23 140.3(2)
O2 Gd1 O23 113.0(2)
O5 Gd1 O23 81.2(2)
O26 Gd1 O23 106.3(2)
O1 Gd1 O23 150.9(2)
O3 Gd1 O6 124.7(2)
O4 Gd1 O6 79.4(2)
O2 Gd1 O6 144.1(2)
O5 Gd1 O6 79.1(2)
O26 Gd1 O6 69.9(2)
O1 Gd1 O6 126.5(2)
O23 Gd1 O6 63.07(19)
O3 Gd1 O24 69.4(2)
O4 Gd1 O24 139.1(2)
O2 Gd1 O24 63.96(19)
O5 Gd1 O24 61.6(2)
O26 Gd1 O24 150.6(3)
O1 Gd1 O24 129.9(2)
O23 Gd1 O24 49.03(19)
O6 Gd1 O24 103.5(2)
O3 Gd1 C77 70.4(2)
O4 Gd1 C77 146.9(2)
O2 Gd1 C77 88.4(2)
O5 Gd1 C77 69.8(2)
O26 Gd1 C77 129.3(3)
O1 Gd1 C77 146.3(2)
O23 Gd1 C77 24.6(2)
O6 Gd1 C77 83.1(2)
O24 Gd1 C77 24.5(2)
O3 Gd1 Gd2 96.09(16)
O4 Gd1 Gd2 100.78(16)
O2 Gd1 Gd2 36.47(14)
O5 Gd1 Gd2 36.70(15)
O26 Gd1 Gd2 169.7(2)
O1 Gd1 Gd2 111.87(16)
O23 Gd1 Gd2 83.09(14)
O6 Gd1 Gd2 112.11(15)
O24 Gd1 Gd2 39.66(13)
C77 Gd1 Gd2 60.69(19)
O3 Gd1 Gd4 108.84(16)
O4 Gd1 Gd4 34.91(16)
O2 Gd1 Gd4 97.04(14)
O5 Gd1 Gd4 113.55(15)
O26 Gd1 Gd4 45.1(2)
O1 Gd1 Gd4 35.63(15)
O23 Gd1 Gd4 149.98(14)
O6 Gd1 Gd4 93.08(14)
O24 Gd1 Gd4 160.92(13)
C77 Gd1 Gd4 174.40(19)
Gd2 Gd1 Gd4 124.770(17)
O9 Gd2 O2 144.5(2)
O9 Gd2 O5 140.8(2)
O2 Gd2 O5 65.4(2)
O9 Gd2 O7 72.3(3)
O2 Gd2 O7 74.1(2)
O5 Gd2 O7 136.9(2)
O9 Gd2 O11 79.7(2)
O2 Gd2 O11 77.8(2)
O5 Gd2 O11 88.2(2)
O7 Gd2 O11 69.0(3)
O9 Gd2 O10 73.6(2)
O2 Gd2 O10 140.4(2)
O5 Gd2 O10 89.9(2)
O7 Gd2 O10 132.2(2)
O11 Gd2 O10 134.6(2)
O9 Gd2 O8 72.7(3)
O2 Gd2 O8 105.1(2)
O5 Gd2 O8 135.1(2)
O7 Gd2 O8 68.5(2)
O11 Gd2 O8 134.5(2)
O10 Gd2 O8 70.1(2)
O9 Gd2 O12 69.6(2)
O2 Gd2 O12 125.2(2)
O5 Gd2 O12 71.3(2)
O7 Gd2 O12 126.6(2)
O11 Gd2 O12 68.7(2)
O10 Gd2 O12 67.8(2)
O8 Gd2 O12 129.4(2)
O9 Gd2 O24 136.9(2)
O2 Gd2 O24 68.0(2)
O5 Gd2 O24 65.5(2)
O7 Gd2 O24 112.5(2)
O11 Gd2 O24 143.1(2)
O10 Gd2 O24 73.7(2)
O8 Gd2 O24 70.4(2)
O12 Gd2 O24 120.9(2)
O9 Gd2 Gd1 177.44(19)
O2 Gd2 Gd1 36.54(14)
O5 Gd2 Gd1 36.70(15)
O7 Gd2 Gd1 109.43(18)
O11 Gd2 Gd1 99.00(17)
O10 Gd2 Gd1 106.07(16)
O8 Gd2 Gd1 109.67(18)
O12 Gd2 Gd1 107.89(16)
O24 Gd2 Gd1 44.55(14)
O25 Gd3 O6 71.6(3)
O25 Gd3 O23 74.9(3)
O6 Gd3 O23 68.1(2)
O25 Gd3 O16 149.9(3)
O6 Gd3 O16 108.8(2)
O23 Gd3 O16 77.6(2)
O25 Gd3 O27 76.7(3)
O6 Gd3 O27 137.7(2)
O23 Gd3 O27 77.2(2)
O16 Gd3 O27 85.6(3)
O25 Gd3 O15 134.6(2)
O6 Gd3 O15 76.1(2)
O23 Gd3 O15 120.7(2)
O16 Gd3 O15 71.2(2)
O27 Gd3 O15 144.9(3)
O25 Gd3 O14 122.6(3)
O6 Gd3 O14 150.3(2)
O23 Gd3 O14 137.8(2)
O16 Gd3 O14 72.6(2)
O27 Gd3 O14 71.5(3)
O15 Gd3 O14 76.5(2)
O25 Gd3 O13 77.8(3)
O6 Gd3 O13 89.4(2)
O23 Gd3 O13 148.9(2)
O16 Gd3 O13 131.8(2)
O27 Gd3 O13 110.6(3)
O15 Gd3 O13 70.7(2)
O14 Gd3 O13 70.8(2)
O25 Gd3 Gd1 50.8(3)
O6 Gd3 Gd1 38.47(15)
O23 Gd3 Gd1 38.30(15)
O16 Gd3 Gd1 110.13(17)
O27 Gd3 Gd1 99.34(19)
O15 Gd3 Gd1 112.99(16)
O14 Gd3 Gd1 170.48(18)
O13 Gd3 Gd1 111.24(17)
O1 Gd4 O4 67.0(2)
O1 Gd4 O17 130.5(2)
O4 Gd4 O17 93.0(3)
O1 Gd4 O18 93.6(2)
O4 Gd4 O18 138.1(2)
O17 Gd4 O18 71.2(3)
O1 Gd4 O19 142.1(3)
O4 Gd4 O19 143.6(2)
O17 Gd4 O19 79.5(3)
O18 Gd4 O19 73.1(3)
O1 Gd4 O20 135.7(2)
O4 Gd4 O20 73.1(2)
O17 Gd4 O20 68.7(3)
O18 Gd4 O20 129.8(2)
O19 Gd4 O20 71.0(3)
O1 Gd4 O21 86.6(2)
O4 Gd4 O21 81.7(2)
O17 Gd4 O21 136.9(3)
O18 Gd4 O21 136.1(2)
O19 Gd4 O21 80.2(3)
O20 Gd4 O21 68.8(3)
O1 Gd4 O22 72.6(2)
O4 Gd4 O22 131.3(2)
O17 Gd4 O22 134.7(3)
O18 Gd4 O22 68.7(3)
O19 Gd4 O22 69.5(3)
O20 Gd4 O22 126.1(3)
O21 Gd4 O22 69.5(3)
O1 Gd4 O26 58.9(2)
O4 Gd4 O26 64.2(2)
O17 Gd4 O26 71.6(2)
O18 Gd4 O26 74.0(2)
O19 Gd4 O26 141.6(3)
O20 Gd4 O26 118.6(3)
O21 Gd4 O26 138.2(2)
O22 Gd4 O26 115.2(3)
O1 Gd4 Gd1 38.76(16)
O4 Gd4 Gd1 35.48(15)
O17 Gd4 Gd1 99.96(19)
O18 Gd4 Gd1 107.54(16)
O19 Gd4 Gd1 179.0(2)
O20 Gd4 Gd1 108.05(18)
O21 Gd4 Gd1 99.77(17)
O22 Gd4 Gd1 111.38(17)
O26 Gd4 Gd1 38.55(16)
N2 Ni1 N6 89.0(3)
N2 Ni1 N4 88.9(3)
N6 Ni1 N4 90.6(3)
N2 Ni1 N5 166.1(3)
N6 Ni1 N5 79.3(3)
N4 Ni1 N5 98.5(3)
N2 Ni1 N3 98.6(3)
N6 Ni1 N3 166.5(3)
N4 Ni1 N3 78.4(3)
N5 Ni1 N3 94.4(3)
N2 Ni1 N1 78.4(3)
N6 Ni1 N1 95.8(3)
N4 Ni1 N1 165.7(3)
N5 Ni1 N1 95.2(3)
N3 Ni1 N1 96.7(3)
N10 Ni2 N12 88.0(3)
N10 Ni2 N8 88.9(3)
N12 Ni2 N8 91.2(3)
N10 Ni2 N7 100.3(3)
N12 Ni2 N7 166.1(3)
N8 Ni2 N7 77.9(3)
N10 Ni2 N9 78.4(3)
N12 Ni2 N9 94.5(3)
N8 Ni2 N9 165.9(4)
N7 Ni2 N9 98.2(4)
N10 Ni2 N11 162.2(3)
N12 Ni2 N11 78.5(3)
N8 Ni2 N11 102.7(3)
N7 Ni2 N11 95.3(3)
N9 Ni2 N11 91.1(3)
C31 F37 F38 41.1(13)
C31 F38 F37 43.3(15)
F2 C1 F3 104.4(17)
F2 C1 F1 105.7(18)
F3 C1 F1 104(2)
F2 C1 C2 113.5(17)
F3 C1 C2 114.0(14)
F1 C1 C2 113.9(14)
O7 C2 C3 127.1(11)
O7 C2 C1 114.3(11)
C3 C2 C1 118.5(12)
C4 C3 C2 121.0(11)
O8 C4 C3 127.9(11)
O8 C4 C5 113.6(11)
C3 C4 C5 118.5(11)
F6 C5 F4 109.5(17)
F6 C5 F5 105.3(16)
F4 C5 F5 98.2(16)
F6 C5 C4 114.0(15)
F4 C5 C4 115.2(15)
F5 C5 C4 113.1(14)
F9 C6 F7 104.3(18)
F9 C6 F8 107.2(16)
F7 C6 F8 105.1(18)
F9 C6 C7 117.6(14)
F7 C6 C7 113.5(15)
F8 C6 C7 108.4(14)
O9 C7 C8 129.0(10)
O9 C7 C6 114.5(12)
C8 C7 C6 116.5(12)
C7 C8 C9 124.0(10)
O10 C9 C8 127.4(10)
O10 C9 C10 115.1(10)
C8 C9 C10 117.4(10)
F12 C10 F11 107.3(10)
F12 C10 F10 107.3(10)
F11 C10 F10 105.1(11)
F12 C10 C9 115.2(11)
F11 C10 C9 110.8(9)
F10 C10 C9 110.6(10)
F13 C11 F15 106.9(11)
F13 C11 F14 106.5(14)
F15 C11 F14 105.2(11)
F13 C11 C12 111.6(10)
F15 C11 C12 115.8(12)
F14 C11 C12 110.2(11)
O11 C12 C13 128.4(10)
O11 C12 C11 114.5(10)
C13 C12 C11 117.1(9)
C14 C13 C12 119.3(9)
O12 C14 C13 128.5(10)
O12 C14 C15 114.3(10)
C13 C14 C15 117.2(10)
F16 C15 F18 107.5(11)
F16 C15 F17 105.2(11)
F18 C15 F17 104.9(11)
F16 C15 C14 112.2(11)
F18 C15 C14 115.5(10)
F17 C15 C14 110.9(10)
F21 C16 F19 107.4(14)
F21 C16 F20 104.7(14)
F19 C16 F20 101.5(15)
F21 C16 C17 114.9(13)
F19 C16 C17 115.3(13)
F20 C16 C17 111.7(11)
O13 C17 C18 129.1(11)
O13 C17 C16 113.6(11)
C18 C17 C16 117.2(11)
C17 C18 C19 120.9(11)
O14 C19 C18 128.3(11)
O14 C19 C20 113.5(11)
C18 C19 C20 118.2(11)
F23 C20 F24 105.0(18)
F23 C20 F22 104.1(15)
F24 C20 F22 106.1(14)
F23 C20 C19 112.8(11)
F24 C20 C19 113.1(12)
F22 C20 C19 114.8(14)
F25 C21 F27 107.6(12)
F25 C21 F26 107.1(11)
F27 C21 F26 105.1(11)
F25 C21 C22 113.2(10)
F27 C21 C22 109.7(10)
F26 C21 C22 113.8(11)
O15 C22 C23 126.8(10)
O15 C22 C21 113.4(10)
C23 C22 C21 119.8(10)
C24 C23 C22 121.3(10)
O16 C24 C23 129.1(10)
O16 C24 C25 114.0(11)
C23 C24 C25 116.9(11)
F28 C25 F30 108.7(16)
F28 C25 F29 102.2(15)
F30 C25 F29 102.5(14)
F28 C25 C24 113.4(12)
F30 C25 C24 116.5(13)
F29 C25 C24 112.0(13)
F31 C26 F32 113.8(14)
F31 C26 F33 120.6(19)
F32 C26 F33 104.2(17)
F31 C26 C27 111.3(15)
F32 C26 C27 102.2(18)
F33 C26 C27 102.8(17)
O17 C27 C26 116(2)
O17 C27 C28 126(2)
C26 C27 C28 117(2)
C27 C28 C29 120.8(19)
O18 C29 C30 123.1(14)
O18 C29 C28 114.0(16)
C30 C29 C28 107.3(15)
F36 C30 F34 105.0(18)
F36 C30 F35 103.3(15)
F34 C30 F35 107.4(13)
F36 C30 C29 111.4(15)
F34 C30 C29 110.0(13)
F35 C30 C29 118.8(14)
F38 C31 F37 96(2)
F38 C31 F39 109(3)
F37 C31 F39 101(2)
F38 C31 C32 106(2)
F37 C31 C32 143(3)
F39 C31 C32 100(2)
O19 C32 C33 122.4(19)
O19 C32 C31 113.6(18)
C33 C32 C31 121.8(19)
C32 C33 C34 124(2)
O20 C34 C33 126(2)
O20 C34 C35 119.1(16)
C33 C34 C35 112.4(18)
F41 C35 F42 112.9(15)
F41 C35 F40 94.9(18)
F42 C35 F40 105.6(14)
F41 C35 C34 120.4(13)
F42 C35 C34 117.3(14)
F40 C35 C34 100.4(17)
F45 C36 F44 101.3(19)
F45 C36 F43 103.6(19)
F44 C36 F43 102.7(18)
F45 C36 C37 115.8(14)
F44 C36 C37 114.2(14)
F43 C36 C37 117.1(15)
O21 C37 C38 127.8(11)
O21 C37 C36 114.1(11)
C38 C37 C36 118.2(12)
C37 C38 C39 120.5(12)
O22 C39 C38 128.5(12)
O22 C39 C40 115.6(13)
C38 C39 C40 115.9(13)
F47 C40 F48 113.9(17)
F47 C40 F46 102.8(16)
F48 C40 F46 103.8(15)
F47 C40 C39 113.8(14)
F48 C40 C39 112.3(14)
F46 C40 C39 109.2(13)
N1 C41 C42 123.6(12)
C41 C42 C43 117.9(12)
C42 C43 C44 119.9(12)
C43 C44 C45 118.5(12)
N1 C45 C44 122.1(11)
N1 C45 C46 116.7(10)
C44 C45 C46 121.2(11)
N2 C46 C45 114.6(9)
N3 C47 C48 121.7(11)
C49 C48 C47 118.9(11)
C48 C49 C50 120.2(11)
C49 C50 C51 118.4(11)
N3 C51 C50 120.4(10)
N3 C51 C52 116.8(9)
C50 C51 C52 122.7(10)
N4 C52 C51 116.7(9)
N5 C53 C54 121.8(11)
C55 C54 C53 119.4(11)
C54 C55 C56 119.9(11)
C55 C56 C57 118.7(11)
N5 C57 C56 121.1(9)
N5 C57 C58 117.2(9)
C56 C57 C58 121.8(10)
N6 C58 C57 115.7(9)
N7 C59 C60 121.7(12)
C59 C60 C61 119.6(12)
C62 C61 C60 119.3(12)
C61 C62 C63 119.3(13)
N7 C63 C62 122.4(10)
N7 C63 C64 114.8(9)
C62 C63 C64 122.8(11)
N8 C64 C63 116.7(10)
N9 C65 C66 121.7(12)
C67 C66 C65 120.3(12)
C66 C67 C68 118.7(12)
C67 C68 C69 119.0(12)
N9 C69 C68 122.3(10)
N9 C69 C70 115.9(9)
C68 C69 C70 121.8(10)
N10 C70 C69 115.6(9)
N11 C71 C72 124.0(12)
C73 C72 C71 118.0(11)
C72 C73 C74 119.2(11)
C75 C74 C73 118.9(12)
N11 C75 C74 122.5(10)
N11 C75 C76 115.5(9)
C74 C75 C76 122.0(11)
N12 C76 C75 116.4(9)
O24 C77 O23 120.0(9)
O24 C77 C78 120.2(9)
O23 C77 C78 119.7(9)
O24 C77 Gd1 64.5(5)
O23 C77 Gd1 55.5(5)
C78 C77 Gd1 175.1(7)
O25 C79 O26 122.3(12)
O25 C79 C80 118.1(12)
O26 C79 C80 119.5(11)
C45 N1 C41 117.9(10)
C45 N1 Ni1 111.8(7)
C41 N1 Ni1 130.3(8)
C46 N2 O1 119.8(8)
C46 N2 Ni1 118.5(7)
O1 N2 Ni1 121.5(6)
C47 N3 C51 120.4(9)
C47 N3 Ni1 128.5(7)
C51 N3 Ni1 110.9(6)
C52 N4 O2 118.4(8)
C52 N4 Ni1 116.9(7)
O2 N4 Ni1 124.5(5)
C53 N5 C57 119.1(9)
C53 N5 Ni1 129.7(7)
C57 N5 Ni1 111.2(6)
C58 N6 O3 120.1(8)
C58 N6 Ni1 116.7(6)
O3 N6 Ni1 123.0(6)
C63 N7 C59 117.7(10)
C63 N7 Ni2 113.1(7)
C59 N7 Ni2 128.9(8)
C64 N8 O4 118.4(8)
C64 N8 Ni2 117.0(7)
O4 N8 Ni2 124.1(6)
C69 N9 C65 118.0(10)
C69 N9 Ni2 112.0(7)
C65 N9 Ni2 130.0(8)
C70 N10 O5 118.1(8)
C70 N10 Ni2 117.9(7)
O5 N10 Ni2 123.6(6)
C75 N11 C71 117.4(10)
C75 N11 Ni2 112.2(7)
C71 N11 Ni2 129.5(8)
C76 N12 O6 119.5(8)
C76 N12 Ni2 116.8(6)
O6 N12 Ni2 123.7(6)
N2 O1 Gd4 133.9(5)
N2 O1 Gd1 116.1(5)
Gd4 O1 Gd1 105.6(2)
N4 O2 Gd2 131.4(5)
N4 O2 Gd1 120.1(5)
Gd2 O2 Gd1 107.0(2)
N6 O3 Gd1 117.8(5)
N8 O4 Gd4 131.0(5)
N8 O4 Gd1 119.4(5)
Gd4 O4 Gd1 109.6(2)
N10 O5 Gd2 133.7(5)
N10 O5 Gd1 117.7(5)
Gd2 O5 Gd1 106.6(2)
N12 O6 Gd3 134.9(5)
N12 O6 Gd1 118.9(5)
Gd3 O6 Gd1 106.2(2)
C2 O7 Gd2 133.8(7)
C4 O8 Gd2 131.7(7)
C7 O9 Gd2 133.2(7)
C9 O10 Gd2 132.7(7)
C12 O11 Gd2 136.0(7)
C14 O12 Gd2 135.3(7)
C17 O13 Gd3 132.0(7)
C19 O14 Gd3 133.6(7)
C22 O15 Gd3 133.6(7)
C24 O16 Gd3 131.9(7)
C27 O17 Gd4 128.1(13)
C29 O18 Gd4 134.1(9)
C32 O19 Gd4 138.0(11)
C34 O20 Gd4 134.1(11)
C37 O21 Gd4 135.8(7)
C39 O22 Gd4 135.6(8)
C77 O23 Gd3 152.9(6)
C77 O23 Gd1 99.9(5)
Gd3 O23 Gd1 106.1(2)
C77 O24 Gd2 142.4(6)
C77 O24 Gd1 91.0(5)
Gd2 O24 Gd1 95.8(2)
C79 O25 Gd3 134.6(8)
C79 O26 Gd1 110.0(7)
C79 O26 Gd4 153.1(7)
Gd1 O26 Gd4 96.3(3)
C81 O27 Gd3 136.2(8)

loop_
_geom_bond_atom_site_label_1
_geom_bond_atom_site_label_2
_geom_bond_distance
Gd1 O3 2.367(6)
Gd1 O4 2.387(6)
Gd1 O2 2.404(6)
Gd1 O5 2.408(6)
Gd1 O26 2.429(7)
Gd1 O1 2.519(6)
Gd1 O23 2.523(6)
Gd1 O6 2.534(6)
Gd1 O24 2.723(6)
Gd1 C77 3.016(10)
Gd1 Gd2 3.8619(9)
Gd1 Gd4 3.8748(11)
Gd2 O9 2.394(7)
Gd2 O2 2.400(6)
Gd2 O5 2.408(6)
Gd2 O7 2.412(7)
Gd2 O11 2.416(6)
Gd2 O10 2.432(7)
Gd2 O8 2.456(7)
Gd2 O12 2.470(7)
Gd2 O24 2.477(6)
Gd3 O25 2.355(8)
Gd3 O6 2.356(6)
Gd3 O23 2.370(6)
Gd3 O16 2.386(6)
Gd3 O27 2.389(7)
Gd3 O15 2.394(7)
Gd3 O14 2.419(7)
Gd3 O13 2.430(7)
Gd4 O1 2.344(6)
Gd4 O4 2.354(7)
Gd4 O17 2.384(7)
Gd4 O18 2.413(7)
Gd4 O19 2.414(8)
Gd4 O20 2.425(7)
Gd4 O21 2.428(7)
Gd4 O22 2.452(8)
Gd4 O26 2.763(9)
Ni1 N2 2.005(8)
Ni1 N6 2.031(8)
Ni1 N4 2.046(8)
Ni1 N5 2.102(8)
Ni1 N3 2.111(8)
Ni1 N1 2.112(8)
Ni2 N10 2.018(8)
Ni2 N12 2.027(8)
Ni2 N8 2.052(8)
Ni2 N7 2.095(9)
Ni2 N9 2.106(9)
Ni2 N11 2.116(9)
F1 C1 1.284(19)
F2 C1 1.22(2)
F3 C1 1.24(2)
F4 C5 1.297(18)
F5 C5 1.313(18)
F6 C5 1.26(2)
F7 C6 1.26(2)
F8 C6 1.31(2)
F9 C6 1.240(17)
F10 C10 1.335(14)
F11 C10 1.317(14)
F12 C10 1.300(13)
F13 C11 1.309(15)
F14 C11 1.316(17)
F15 C11 1.315(14)
F16 C15 1.303(15)
F17 C15 1.334(15)
F18 C15 1.310(13)
F19 C16 1.288(16)
F20 C16 1.296(16)
F21 C16 1.259(17)
F22 C20 1.266(17)
F23 C20 1.233(17)
F24 C20 1.233(16)
F25 C21 1.313(15)
F26 C21 1.320(14)
F27 C21 1.316(15)
F28 C25 1.250(18)
F29 C25 1.297(18)
F30 C25 1.267(16)
F31 C26 1.24(2)
F32 C26 1.294(19)
F33 C26 1.33(2)
F34 C30 1.243(16)
F35 C30 1.273(16)
F36 C30 1.241(16)
F37 C31 1.19(2)
F37 F38 1.73(2)
F38 C31 1.14(2)
F39 C31 1.25(2)
F40 C35 1.30(2)
F41 C35 1.183(15)
F42 C35 1.252(15)
F43 C36 1.230(17)
F44 C36 1.225(18)
F45 C36 1.21(2)
F46 C40 1.316(18)
F47 C40 1.265(18)
F48 C40 1.281(19)
C1 C2 1.515(19)
C2 O7 1.250(13)
C2 C3 1.378(16)
C3 C4 1.373(16)
C4 O8 1.241(13)
C4 C5 1.503(18)
C6 C7 1.539(17)
C7 O9 1.237(13)
C7 C8 1.380(17)
C8 C9 1.393(15)
C9 O10 1.247(12)
C9 C10 1.525(15)
C11 C12 1.523(16)
C12 O11 1.252(12)
C12 C13 1.397(15)
C13 C14 1.394(15)
C14 O12 1.234(12)
C14 C15 1.522(15)
C16 C17 1.503(17)
C17 O13 1.250(13)
C17 C18 1.370(16)
C18 C19 1.398(16)
C19 O14 1.248(13)
C19 C20 1.534(16)
C21 C22 1.529(15)
C22 O15 1.253(12)
C22 C23 1.383(15)
C23 C24 1.381(15)
C24 O16 1.251(12)
C24 C25 1.527(16)
C26 C27 1.55(3)
C27 O17 1.22(3)
C27 C28 1.55(3)
C28 C29 1.56(3)
C29 O18 1.162(15)
C29 C30 1.482(17)
C31 C32 1.50(3)
C32 O19 1.21(2)
C32 C33 1.419(10)
C33 C34 1.421(10)
C34 O20 1.23(2)
C34 C35 1.47(2)
C36 C37 1.495(18)
C37 O21 1.246(13)
C37 C38 1.391(17)
C38 C39 1.397(18)
C39 O22 1.233(14)
C39 C40 1.535(18)
C41 N1 1.342(13)
C41 C42 1.368(17)
C42 C43 1.370(19)
C43 C44 1.374(18)
C44 C45 1.391(15)
C45 N1 1.329(14)
C45 C46 1.474(14)
C46 N2 1.281(12)
C47 N3 1.322(13)
C47 C48 1.389(15)
C48 C49 1.366(16)
C49 C50 1.379(16)
C50 C51 1.409(14)
C51 N3 1.347(12)
C51 C52 1.453(14)
C52 N4 1.255(12)
C53 N5 1.331(13)
C53 C54 1.398(15)
C54 C55 1.363(17)
C55 C56 1.368(16)
C56 C57 1.412(14)
C57 N5 1.354(13)
C57 C58 1.459(14)
C58 N6 1.295(12)
C59 N7 1.366(13)
C59 C60 1.375(18)
C60 C61 1.38(2)
C61 C62 1.373(17)
C62 C63 1.374(15)
C63 N7 1.363(14)
C63 C64 1.452(14)
C64 N8 1.277(12)
C65 N9 1.356(14)
C65 C66 1.380(17)
C66 C67 1.37(2)
C67 C68 1.385(17)
C68 C69 1.387(15)
C69 N9 1.350(13)
C69 C70 1.463(14)
C70 N10 1.279(12)
C71 N11 1.341(12)
C71 C72 1.369(16)
C72 C73 1.367(18)
C73 C74 1.388(16)
C74 C75 1.370(15)
C75 N11 1.334(14)
C75 C76 1.469(13)
C76 N12 1.286(12)
C77 O24 1.250(11)
C77 O23 1.272(11)
C77 C78 1.489(13)
C79 O25 1.250(13)
C79 O26 1.265(14)
C79 C80 1.527(17)
C81 O27 1.409(14)
C82 O28 1.434(9)
N2 O1 1.353(9)
N4 O2 1.362(9)
N6 O3 1.336(9)
N8 O4 1.359(9)
N10 O5 1.361(9)
N12 O6 1.357(9)
